data_7135018
loop_
_publ_author_name
'Sahoo, Rajata Kumar'
'W&#xf6;lper, Christoph'
'M&#xf6;bius, Joost'
'Schulz, Stephan'

_publ_section_title
;
 Synthesis and reactivity of acyclic heterotrinuclear metal complexes.
;
_journal_issue 86
_journal_name_full 'Chemical communications (Cambridge, England)'
_journal_page_first 16774
_journal_page_last 16777
_journal_paper_doi 10.1039/d5cc03627e
_journal_volume 61
_journal_year 2025
_chemical_formula_sum 'C74 H120 Ga2 N4 Zn'
_chemical_formula_weight 1270.54
_space_group_crystal_system monoclinic
_space_group_IT_number 15
_space_group_name_Hall '-C 2yc'
_space_group_name_H-M_alt 'C 1 2/c 1'
_atom_sites_solution_hydrogens geom
_atom_sites_solution_primary direct
_atom_sites_solution_secondary difmap
_audit_creation_method SHELXL-2017/1
_audit_update_record
;
2025-06-25 deposited with the CCDC.	2025-09-25 downloaded from the CCDC.
;
_cell_angle_alpha 90
_cell_angle_beta 93.8778(17)
_cell_angle_gamma 90
_cell_formula_units_Z 4
_cell_length_a 17.5441(8)
_cell_length_b 20.0646(9)
_cell_length_c 20.5353(10)
_cell_measurement_reflns_used 9439
_cell_measurement_temperature 100(2)
_cell_measurement_theta_max 80.29
_cell_measurement_theta_min 3.35
_cell_volume 7212.2(6)
_computing_cell_refinement 'Bruker APEX3(v2017.3-0)'
_computing_data_collection 'Bruker APEX3(v2017.3-0)'
_computing_data_reduction 'Bruker APEX3(v2017.3-0)'
_computing_molecular_graphics 'ORTEP/PLATON (Spek)'
_computing_publication_material 'BRUKER AXS SHELXTL (c) 2008 / Vers. 2008/4'
_computing_structure_refinement 'SHELXL-2017/1 (Sheldrick, 2017)'
_computing_structure_solution 'Bruker APEX3(v2017.3-0)'
_diffrn_ambient_temperature 100(2)
_diffrn_detector_area_resol_mean 7.3910
_diffrn_measured_fraction_theta_full 1.000
_diffrn_measured_fraction_theta_max 0.996
_diffrn_measurement_device_type 'Bruker D8 Venture (Photon II detector)'
_diffrn_measurement_method 'Data collection strategy APEX 3/Queen'
_diffrn_radiation_monochromator 'multilayer mirror'
_diffrn_radiation_type CuK\a
_diffrn_radiation_wavelength 1.54178
_diffrn_reflns_av_R_equivalents 0.0615
_diffrn_reflns_av_unetI/netI 0.0220
_diffrn_reflns_Laue_measured_fraction_full 1.000
_diffrn_reflns_Laue_measured_fraction_max 0.996
_diffrn_reflns_limit_h_max 22
_diffrn_reflns_limit_h_min -22
_diffrn_reflns_limit_k_max 25
_diffrn_reflns_limit_k_min -25
_diffrn_reflns_limit_l_max 26
_diffrn_reflns_limit_l_min -25
_diffrn_reflns_number 127877
_diffrn_reflns_point_group_measured_fraction_full 1.000
_diffrn_reflns_point_group_measured_fraction_max 0.996
_diffrn_reflns_theta_full 67.679
_diffrn_reflns_theta_max 80.478
_diffrn_reflns_theta_min 3.351
_diffrn_source 'micro-focus sealed tube'
_diffrn_source_type 'INCOATEC I\mS 3.0'
_exptl_absorpt_coefficient_mu 1.558
_exptl_absorpt_correction_T_max 0.75
_exptl_absorpt_correction_T_min 0.47
_exptl_absorpt_correction_type multi-scan
_exptl_absorpt_process_details 'SADABS, Blessing, Acta Cryst 1995 A51 33-38'
_exptl_crystal_colour red
_exptl_crystal_density_diffrn 1.170
_exptl_crystal_description block
_exptl_crystal_F_000 2736
_exptl_crystal_size_max 0.388
_exptl_crystal_size_mid 0.241
_exptl_crystal_size_min 0.198
_refine_diff_density_max 0.907
_refine_diff_density_min -0.759
_refine_diff_density_rms 0.071
_refine_ls_extinction_method none
_refine_ls_goodness_of_fit_ref 1.073
_refine_ls_hydrogen_treatment constr
_refine_ls_matrix_type full
_refine_ls_number_parameters 388
_refine_ls_number_reflns 7871
_refine_ls_number_restraints 150
_refine_ls_restrained_S_all 1.108
_refine_ls_R_factor_all 0.0427
_refine_ls_R_factor_gt 0.0411
_refine_ls_shift/su_max 0.001
_refine_ls_shift/su_mean 0.000
_refine_ls_structure_factor_coef Fsqd
_refine_ls_weighting_details 'w=1/[\s^2^(Fo^2^)+(0.0544P)^2^+15.4581P] where P=(Fo^2^+2Fc^2^)/3'
_refine_ls_weighting_scheme calc
_refine_ls_wR_factor_gt 0.1103
_refine_ls_wR_factor_ref 0.1119
_reflns_Friedel_coverage 0.000
_reflns_number_gt 7472
_reflns_number_total 7871
_reflns_threshold_expression 'I > 2\s(I)'
_cod_data_source_file d5cc03627e2.cif
_cod_data_source_block sah_111m
_cod_depositor_comments 'Adding full bibliography for 7135011--7135020.cif.'
_cod_original_sg_symbol_H-M 'C 2/c'
_cod_database_code 7135018
_shelx_shelxl_version_number 2017/1
_shelx_space_group_comment
; 
The symmetry employed for this shelxl refinement is uniquely defined 
by the following loop, which should always be used as a source of 
symmetry information in preference to the above space-group names. 
They are only intended as comments. 
;
_shelx_estimated_absorpt_t_min 0.583
_shelx_estimated_absorpt_t_max 0.748

loop_
_space_group_symop_operation_xyz
'x, y, z'
'-x, y, -z+1/2'
'x+1/2, y+1/2, z'
'-x+1/2, y+1/2, -z+1/2'
'-x, -y, -z'
'x, -y, z-1/2'
'-x+1/2, -y+1/2, -z'
'x+1/2, -y+1/2, z-1/2'

loop_
_atom_site_label
_atom_site_type_symbol
_atom_site_fract_x
_atom_site_fract_y
_atom_site_fract_z
_atom_site_U_iso_or_equiv
_atom_site_adp_type
_atom_site_occupancy
_atom_site_site_symmetry_order
_atom_site_calc_flag
_atom_site_refinement_flags_posn
_atom_site_refinement_flags_adp
_atom_site_refinement_flags_occupancy
_atom_site_disorder_assembly
_atom_site_disorder_group
Ga1 Ga 0.13963(2) 0.32575(2) 0.23660(2) 0.01689(8) Uani 1 1 d . . . . .
Zn1 Zn 0.000000 0.32699(2) 0.250000 0.01806(9) Uani 1 2 d S T P . .
N1 N 0.17928(8) 0.41908(7) 0.22295(7) 0.0180(3) Uani 1 1 d . . . . .
N2 N 0.19857(9) 0.32007(7) 0.32488(7) 0.0185(3) Uani 1 1 d . . . . .
C1 C 0.18305(10) 0.46047(9) 0.27378(9) 0.0209(3) Uani 1 1 d . . . . .
C2 C 0.18635(11) 0.43846(9) 0.33859(9) 0.0227(4) Uani 1 1 d . . . . .
H2 H 0.175993 0.470977 0.370446 0.027 Uiso 1 1 calc R U . . .
C3 C 0.20323(10) 0.37370(9) 0.36225(9) 0.0208(3) Uani 1 1 d . . . . .
C4 C 0.18502(13) 0.53488(10) 0.26268(10) 0.0297(4) Uani 1 1 d . . . . .
H4A H 0.226135 0.545697 0.234436 0.045 Uiso 1 1 calc R U . . .
H4B H 0.194192 0.557721 0.304659 0.045 Uiso 1 1 calc R U . . .
H4C H 0.135997 0.549484 0.241733 0.045 Uiso 1 1 calc R U . . .
C5 C 0.22764(13) 0.36792(10) 0.43409(9) 0.0281(4) Uani 1 1 d . . . . .
H5A H 0.258194 0.327421 0.441621 0.042 Uiso 1 1 calc R U . . .
H5B H 0.182270 0.365663 0.459345 0.042 Uiso 1 1 calc R U . . .
H5C H 0.258255 0.406926 0.447837 0.042 Uiso 1 1 calc R U . . .
C6 C 0.19483(10) 0.44128(9) 0.15853(9) 0.0200(3) Uani 1 1 d . . . . .
C7 C 0.27097(11) 0.44734(9) 0.14164(10) 0.0241(4) Uani 1 1 d . . . . .
C8 C 0.28479(12) 0.45955(10) 0.07639(10) 0.0279(4) Uani 1 1 d . . . . .
H8 H 0.335954 0.462854 0.064257 0.033 Uiso 1 1 calc R U . . .
C9 C 0.22503(13) 0.46694(10) 0.02907(10) 0.0275(4) Uani 1 1 d . . . . .
H9 H 0.235314 0.473373 -0.015324 0.033 Uiso 1 1 calc R U . . .
C10 C 0.15038(12) 0.46487(9) 0.04692(9) 0.0251(4) Uani 1 1 d . . . . .
H10 H 0.109651 0.472124 0.014821 0.030 Uiso 1 1 calc R U . . .
C11 C 0.13399(11) 0.45227(9) 0.11155(9) 0.0208(3) Uani 1 1 d . . . . .
C12 C 0.33886(11) 0.44197(11) 0.19167(11) 0.0308(4) Uani 1 1 d . . . . .
H12 H 0.319517 0.428702 0.234499 0.037 Uiso 1 1 calc R U . . .
C13 C 0.39552(14) 0.38935(14) 0.17194(14) 0.0456(6) Uani 1 1 d . . . . .
H13A H 0.369173 0.346568 0.165374 0.068 Uiso 1 1 calc R U . . .
H13B H 0.436538 0.384738 0.206483 0.068 Uiso 1 1 calc R U . . .
H13C H 0.417311 0.402903 0.131281 0.068 Uiso 1 1 calc R U . . .
C14 C 0.38008(16) 0.50898(15) 0.20046(17) 0.0543(7) Uani 1 1 d . . . . .
H14A H 0.399700 0.522617 0.158929 0.081 Uiso 1 1 calc R U . . .
H14B H 0.422675 0.504514 0.233584 0.081 Uiso 1 1 calc R U . . .
H14C H 0.344241 0.542692 0.214493 0.081 Uiso 1 1 calc R U . . .
C15 C 0.05104(11) 0.45194(9) 0.12907(9) 0.0229(4) Uani 1 1 d . . . . .
H15 H 0.050232 0.439736 0.176237 0.027 Uiso 1 1 calc R U . . .
C16 C 0.00429(12) 0.39988(11) 0.08942(11) 0.0322(4) Uani 1 1 d . . . . .
H16A H 0.002262 0.411820 0.043062 0.048 Uiso 1 1 calc R U . . .
H16B H -0.047669 0.398394 0.104129 0.048 Uiso 1 1 calc R U . . .
H16C H 0.028315 0.356037 0.095649 0.048 Uiso 1 1 calc R U . . .
C17 C 0.01490(12) 0.52109(11) 0.12002(12) 0.0336(5) Uani 1 1 d . . . . .
H17A H 0.016695 0.534957 0.074392 0.050 Uiso 1 1 calc R U . . .
H17B H 0.043241 0.553154 0.148349 0.050 Uiso 1 1 calc R U . . .
H17C H -0.038377 0.519413 0.131534 0.050 Uiso 1 1 calc R U . . .
C18 C 0.22310(10) 0.25592(9) 0.35041(8) 0.0192(3) Uani 1 1 d . . . . .
C19 C 0.29684(11) 0.23322(9) 0.33885(9) 0.0219(4) Uani 1 1 d . . . . .
C20 C 0.31960(12) 0.17085(9) 0.36296(10) 0.0262(4) Uani 1 1 d . . . . .
H20 H 0.369957 0.155676 0.357054 0.031 Uiso 1 1 calc R U . . .
C21 C 0.27056(12) 0.13065(9) 0.39522(10) 0.0266(4) Uani 1 1 d . . . . .
H21 H 0.286862 0.087998 0.410664 0.032 Uiso 1 1 calc R U . . .
C22 C 0.19770(12) 0.15283(10) 0.40491(9) 0.0251(4) Uani 1 1 d . . . . .
H22 H 0.163896 0.124787 0.426598 0.030 Uiso 1 1 calc R U . . .
C23 C 0.17265(11) 0.21578(9) 0.38342(9) 0.0213(4) Uani 1 1 d . . . . .
C24 C 0.35123(11) 0.27448(10) 0.30114(10) 0.0264(4) Uani 1 1 d . . . . .
H24 H 0.319962 0.306557 0.273277 0.032 Uiso 1 1 calc R U . . .
C25 C 0.39668(14) 0.23155(12) 0.25599(12) 0.0379(5) Uani 1 1 d . . . . .
H25A H 0.361353 0.205116 0.227420 0.057 Uiso 1 1 calc R U . . .
H25B H 0.430561 0.201647 0.282229 0.057 Uiso 1 1 calc R U . . .
H25C H 0.427253 0.260368 0.229375 0.057 Uiso 1 1 calc R U . . .
C26 C 0.40451(16) 0.31510(15) 0.34778(14) 0.0474(6) Uani 1 1 d . . . . .
H26A H 0.437340 0.343298 0.322563 0.071 Uiso 1 1 calc R U . . .
H26B H 0.436265 0.284830 0.375499 0.071 Uiso 1 1 calc R U . . .
H26C H 0.374094 0.343213 0.375185 0.071 Uiso 1 1 calc R U . . .
C27 C 0.09229(11) 0.23800(10) 0.39632(10) 0.0271(4) Uani 1 1 d . . . . .
H27 H 0.085729 0.284912 0.380477 0.033 Uiso 1 1 calc R U . . .
C28 C 0.03266(13) 0.19491(12) 0.35849(13) 0.0386(5) Uani 1 1 d . . . . .
H28A H 0.040786 0.197008 0.311785 0.058 Uiso 1 1 calc R U . . .
H28B H -0.018595 0.211444 0.365908 0.058 Uiso 1 1 calc R U . . .
H28C H 0.037555 0.148657 0.373515 0.058 Uiso 1 1 calc R U . . .
C29 C 0.07931(15) 0.23716(13) 0.46965(12) 0.0409(5) Uani 1 1 d . . . . .
H29A H 0.028382 0.254795 0.476502 0.061 Uiso 1 1 calc R U . . .
H29B H 0.118068 0.264838 0.493210 0.061 Uiso 1 1 calc R U . . .
H29C H 0.083214 0.191297 0.485960 0.061 Uiso 1 1 calc R U . . .
C30 C 0.18959(12) 0.26639(10) 0.17415(9) 0.0252(4) Uani 1 1 d . . . . .
H30A H 0.165371 0.274053 0.129830 0.030 Uiso 1 1 calc R U . . .
H30B H 0.243999 0.279305 0.173501 0.030 Uiso 1 1 calc R U . . .
C31 C 0.18539(13) 0.19178(10) 0.18960(11) 0.0307(4) Uani 1 1 d . . . . .
H31A H 0.131986 0.178903 0.193354 0.046 Uiso 1 1 calc R U . . .
H31B H 0.214853 0.182564 0.230871 0.046 Uiso 1 1 calc R U . . .
H31C H 0.206655 0.166181 0.154449 0.046 Uiso 1 1 calc R U . . .
C1_2 C 0.3998(3) 0.1827(2) 0.0711(2) 0.0859(13) Uani 1 1 d D U . . .
H1A_2 H 0.407179 0.148036 0.038516 0.129 Uiso 1 1 calc R U . . .
H1B_2 H 0.371996 0.163957 0.106710 0.129 Uiso 1 1 calc R U . . .
H1C_2 H 0.449612 0.199187 0.088581 0.129 Uiso 1 1 calc R U . . .
C2_2 C 0.3542(3) 0.23965(18) 0.0396(2) 0.0836(12) Uani 1 1 d D U . . .
H2A_2 H 0.382005 0.257024 0.002791 0.100 Uiso 1 1 calc R U . . .
H2AB_2 H 0.351332 0.276032 0.071888 0.100 Uiso 1 1 calc R U . . .
C3_2 C 0.2733(2) 0.22139(14) 0.01412(16) 0.0679(10) Uani 1 1 d D U . . .
H3A_2 H 0.276216 0.186660 -0.019857 0.081 Uiso 1 1 calc R U . . .
H3AB_2 H 0.246290 0.201825 0.050390 0.081 Uiso 1 1 calc R U . . .
C1_1 C 0.3722(3) 0.4663(3) -0.1119(3) 0.0477(6) Uani 0.527(5) 1 d D U P A 1
H1A_1 H 0.331314 0.489292 -0.137797 0.072 Uiso 0.527(5) 1 calc R U P A 1
H1B_1 H 0.349897 0.432664 -0.084179 0.072 Uiso 0.527(5) 1 calc R U P A 1
H1C_1 H 0.406395 0.444456 -0.141092 0.072 Uiso 0.527(5) 1 calc R U P A 1
C2_1 C 0.4186(4) 0.5180(3) -0.0678(3) 0.0477(6) Uani 0.527(5) 1 d D U P A 1
H2A_1 H 0.443917 0.550516 -0.095541 0.057 Uiso 0.527(5) 1 calc R U P A 1
H2AB_1 H 0.383697 0.542715 -0.040579 0.057 Uiso 0.527(5) 1 calc R U P A 1
C3_1 C 0.4785(7) 0.4809(4) -0.0242(6) 0.0477(6) Uani 0.527(5) 1 d D U P A 1
H3A_1 H 0.452436 0.444594 -0.001833 0.057 Uiso 0.527(5) 1 calc R U P A 1
H3AB_1 H 0.514983 0.459764 -0.052675 0.057 Uiso 0.527(5) 1 calc R U P A 1
C1_3 C 0.5755(9) 0.5006(7) 0.0621(7) 0.0477(6) Uani 0.237(3) 1 d D U P A -3
H1A_3 H 0.540020 0.465573 0.046175 0.072 Uiso 0.237(3) 1 calc R U P A -3
H1B_3 H 0.574049 0.504726 0.109529 0.072 Uiso 0.237(3) 1 calc R U P A -3
H1C_3 H 0.627364 0.489143 0.051158 0.072 Uiso 0.237(3) 1 calc R U P A -3
C2_3 C 0.5496(6) 0.5734(5) 0.0267(5) 0.0477(6) Uani 0.237(3) 1 d D U P A -3
H2A_3 H 0.529422 0.604507 0.058739 0.057 Uiso 0.237(3) 1 calc R U P A -3
H2AB_3 H 0.593386 0.594639 0.006799 0.057 Uiso 0.237(3) 1 calc R U P A -3
C3_3 C 0.4870(6) 0.5537(5) -0.0259(5) 0.0477(6) Uani 0.237(3) 1 d D U P A -3
H3A_3 H 0.437661 0.573926 -0.015926 0.057 Uiso 0.237(3) 1 calc R U P A -3
H3AB_3 H 0.500447 0.570053 -0.069146 0.057 Uiso 0.237(3) 1 calc R U P A -3
C4_3 C 0.4799(15) 0.4782(7) -0.0271(13) 0.0477(6) Uani 0.237(3) 1 d D U P A -3
H4A_3 H 0.526261 0.459153 -0.044819 0.057 Uiso 0.237(3) 1 calc R U P A -3
H4AB_3 H 0.477672 0.461912 0.018221 0.057 Uiso 0.237(3) 1 calc R U P A -3
C5_3 C 0.4124(6) 0.4536(6) -0.0662(5) 0.0477(6) Uani 0.237(3) 1 d D U P A -3
H5A_3 H 0.367504 0.459417 -0.040030 0.057 Uiso 0.237(3) 1 calc R U P A -3
H5AB_3 H 0.419056 0.405102 -0.072656 0.057 Uiso 0.237(3) 1 calc R U P A -3
C6_3 C 0.3933(7) 0.4843(7) -0.1321(5) 0.0477(6) Uani 0.237(3) 1 d D U P A -3
H6A_3 H 0.428563 0.467392 -0.163286 0.072 Uiso 0.237(3) 1 calc R U P A -3
H6B_3 H 0.398198 0.532899 -0.128894 0.072 Uiso 0.237(3) 1 calc R U P A -3
H6C_3 H 0.340789 0.472746 -0.147186 0.072 Uiso 0.237(3) 1 calc R U P A -3

loop_
_atom_site_aniso_label
_atom_site_aniso_U_11
_atom_site_aniso_U_22
_atom_site_aniso_U_33
_atom_site_aniso_U_23
_atom_site_aniso_U_13
_atom_site_aniso_U_12
Ga1 0.01893(13) 0.01338(12) 0.01855(13) 0.00094(7) 0.00262(9) 0.00129(7)
Zn1 0.01842(17) 0.01552(17) 0.02040(18) 0.000 0.00240(13) 0.000
N1 0.0198(7) 0.0140(7) 0.0204(7) 0.0034(5) 0.0029(5) 0.0000(5)
N2 0.0203(7) 0.0153(7) 0.0201(7) 0.0023(5) 0.0017(6) 0.0027(5)
C1 0.0204(8) 0.0153(8) 0.0268(9) 0.0013(7) 0.0004(7) 0.0014(6)
C2 0.0295(9) 0.0162(8) 0.0228(9) -0.0019(7) 0.0033(7) 0.0020(7)
C3 0.0225(8) 0.0204(9) 0.0198(8) 0.0000(7) 0.0028(7) 0.0017(7)
C4 0.0437(12) 0.0160(9) 0.0293(10) 0.0016(7) 0.0012(9) -0.0008(8)
C5 0.0404(11) 0.0216(9) 0.0218(9) -0.0002(7) -0.0010(8) 0.0041(8)
C6 0.0236(9) 0.0140(8) 0.0224(8) 0.0018(6) 0.0032(7) 0.0002(6)
C7 0.0244(9) 0.0194(9) 0.0288(9) 0.0041(7) 0.0050(7) 0.0022(7)
C8 0.0292(10) 0.0228(9) 0.0331(10) 0.0035(8) 0.0125(8) 0.0011(8)
C9 0.0420(11) 0.0194(9) 0.0220(9) 0.0022(7) 0.0093(8) -0.0009(8)
C10 0.0345(10) 0.0180(8) 0.0226(9) 0.0017(7) 0.0004(7) -0.0031(7)
C11 0.0247(9) 0.0148(8) 0.0228(8) 0.0014(6) 0.0011(7) -0.0020(6)
C12 0.0208(9) 0.0356(11) 0.0363(11) 0.0097(9) 0.0033(8) 0.0028(8)
C13 0.0331(12) 0.0535(15) 0.0510(14) 0.0143(12) 0.0088(10) 0.0168(11)
C14 0.0388(13) 0.0480(15) 0.0728(19) 0.0054(14) -0.0198(13) -0.0066(12)
C15 0.0221(9) 0.0227(9) 0.0235(8) 0.0041(7) -0.0004(7) -0.0032(7)
C16 0.0303(10) 0.0307(11) 0.0352(11) 0.0005(9) -0.0007(8) -0.0102(8)
C17 0.0270(10) 0.0266(10) 0.0472(12) 0.0061(9) 0.0018(9) 0.0017(8)
C18 0.0241(9) 0.0155(8) 0.0176(8) 0.0006(6) -0.0010(6) 0.0028(7)
C19 0.0247(9) 0.0187(8) 0.0222(8) -0.0002(7) 0.0000(7) 0.0026(7)
C20 0.0286(10) 0.0218(9) 0.0279(10) -0.0016(7) -0.0008(8) 0.0076(7)
C21 0.0378(11) 0.0158(8) 0.0257(9) 0.0013(7) -0.0025(8) 0.0065(8)
C22 0.0339(10) 0.0182(9) 0.0228(9) 0.0022(7) 0.0001(7) -0.0002(7)
C23 0.0257(9) 0.0186(8) 0.0195(8) 0.0002(7) -0.0002(7) 0.0024(7)
C24 0.0226(9) 0.0254(9) 0.0315(10) 0.0030(8) 0.0039(7) 0.0046(7)
C25 0.0341(11) 0.0379(12) 0.0433(12) 0.0035(10) 0.0151(10) 0.0096(9)
C26 0.0429(14) 0.0544(15) 0.0459(14) -0.0071(12) 0.0093(11) -0.0212(12)
C27 0.0274(9) 0.0234(9) 0.0312(10) 0.0082(8) 0.0072(8) 0.0038(7)
C28 0.0286(11) 0.0347(12) 0.0520(14) 0.0140(10) -0.0010(10) -0.0037(9)
C29 0.0475(13) 0.0406(13) 0.0367(12) 0.0092(10) 0.0180(10) 0.0118(10)
C30 0.0294(10) 0.0219(9) 0.0248(9) -0.0020(7) 0.0060(7) 0.0038(7)
C31 0.0387(11) 0.0210(9) 0.0323(10) -0.0041(8) 0.0012(9) 0.0064(8)
C1_2 0.127(4) 0.070(2) 0.064(2) -0.0249(18) 0.032(2) -0.015(2)
C2_2 0.119(3) 0.0515(19) 0.086(3) -0.0286(18) 0.045(2) -0.025(2)
C3_2 0.111(3) 0.0377(14) 0.0610(18) -0.0182(13) 0.0542(19) -0.0216(16)
C1_1 0.0456(12) 0.0539(15) 0.0447(13) -0.0044(11) 0.0109(9) 0.0098(11)
C2_1 0.0456(12) 0.0539(15) 0.0447(13) -0.0044(11) 0.0109(9) 0.0098(11)
C3_1 0.0456(12) 0.0539(15) 0.0447(13) -0.0044(11) 0.0109(9) 0.0098(11)
C1_3 0.0456(12) 0.0539(15) 0.0447(13) -0.0044(11) 0.0109(9) 0.0098(11)
C2_3 0.0456(12) 0.0539(15) 0.0447(13) -0.0044(11) 0.0109(9) 0.0098(11)
C3_3 0.0456(12) 0.0539(15) 0.0447(13) -0.0044(11) 0.0109(9) 0.0098(11)
C4_3 0.0456(12) 0.0539(15) 0.0447(13) -0.0044(11) 0.0109(9) 0.0098(11)
C5_3 0.0456(12) 0.0539(15) 0.0447(13) -0.0044(11) 0.0109(9) 0.0098(11)
C6_3 0.0456(12) 0.0539(15) 0.0447(13) -0.0044(11) 0.0109(9) 0.0098(11)

loop_
_atom_type_symbol
_atom_type_description
_atom_type_scat_dispersion_real
_atom_type_scat_dispersion_imag
_atom_type_scat_source
C C 0.0181 0.0091 'International Tables Vol C Tables 4.2.6.8 and 6.1.1.4'
H H 0.0000 0.0000 'International Tables Vol C Tables 4.2.6.8 and 6.1.1.4'
Ga Ga -1.2846 0.7763 'International Tables Vol C Tables 4.2.6.8 and 6.1.1.4'
N N 0.0311 0.0180 'International Tables Vol C Tables 4.2.6.8 and 6.1.1.4'
Zn Zn -1.5491 0.6778 'International Tables Vol C Tables 4.2.6.8 and 6.1.1.4'

loop_
_geom_angle_atom_site_label_1
_geom_angle_atom_site_label_2
_geom_angle_atom_site_label_3
_geom_angle
_geom_angle_site_symmetry_1
_geom_angle_site_symmetry_3
_geom_angle_publ_flag
C30 Ga1 N1 107.04(7) . . ?
C30 Ga1 N2 108.74(7) . . ?
N1 Ga1 N2 90.95(6) . . ?
C30 Ga1 Zn1 123.81(6) . . ?
N1 Ga1 Zn1 110.91(4) . . ?
N2 Ga1 Zn1 110.40(4) . . ?
Ga1 Zn1 Ga1 178.853(16) 2 . ?
C1 N1 C6 121.66(15) . . ?
C1 N1 Ga1 117.88(12) . . ?
C6 N1 Ga1 120.13(11) . . ?
C3 N2 C18 120.66(15) . . ?
C3 N2 Ga1 118.76(12) . . ?
C18 N2 Ga1 119.72(11) . . ?
N1 C1 C2 123.04(16) . . ?
N1 C1 C4 119.87(17) . . ?
C2 C1 C4 117.08(17) . . ?
C1 C2 C3 127.71(17) . . ?
N2 C3 C2 123.14(16) . . ?
N2 C3 C5 120.43(16) . . ?
C2 C3 C5 116.43(16) . . ?
C11 C6 C7 120.39(17) . . ?
C11 C6 N1 119.77(16) . . ?
C7 C6 N1 119.69(16) . . ?
C8 C7 C6 118.67(18) . . ?
C8 C7 C12 118.68(18) . . ?
C6 C7 C12 122.64(17) . . ?
C9 C8 C7 121.15(18) . . ?
C10 C9 C8 119.65(18) . . ?
C9 C10 C11 121.01(18) . . ?
C10 C11 C6 118.91(17) . . ?
C10 C11 C15 119.07(17) . . ?
C6 C11 C15 122.01(16) . . ?
C7 C12 C13 111.4(2) . . ?
C7 C12 C14 111.04(18) . . ?
C13 C12 C14 109.2(2) . . ?
C11 C15 C16 111.35(16) . . ?
C11 C15 C17 111.21(15) . . ?
C16 C15 C17 110.59(17) . . ?
C23 C18 C19 120.82(16) . . ?
C23 C18 N2 120.27(16) . . ?
C19 C18 N2 118.84(16) . . ?
C20 C19 C18 118.38(18) . . ?
C20 C19 C24 119.79(17) . . ?
C18 C19 C24 121.82(16) . . ?
C21 C20 C19 121.46(19) . . ?
C22 C21 C20 119.59(17) . . ?
C21 C22 C23 121.32(18) . . ?
C22 C23 C18 118.37(17) . . ?
C22 C23 C27 119.05(17) . . ?
C18 C23 C27 122.58(16) . . ?
C19 C24 C26 110.53(18) . . ?
C19 C24 C25 111.99(17) . . ?
C26 C24 C25 111.02(19) . . ?
C23 C27 C28 110.91(18) . . ?
C23 C27 C29 111.60(17) . . ?
C28 C27 C29 110.48(19) . . ?
C31 C30 Ga1 114.86(14) . . ?
C1_2 C2_2 C3_2 114.7(3) . . ?
C3_2 C3_2 C2_2 114.7(3) 7 . ?
C3_1 C2_1 C1_1 108.9(5) . . ?
C3_1 C3_1 C2_1 117.1(9) 5_665 . ?
C3_3 C2_3 C1_3 103.8(7) . . ?
C4_3 C3_3 C2_3 108.8(8) . . ?
C5_3 C4_3 C3_3 113.9(11) . . ?
C4_3 C5_3 C6_3 118.4(11) . . ?

loop_
_geom_bond_atom_site_label_1
_geom_bond_atom_site_label_2
_geom_bond_distance
_geom_bond_site_symmetry_2
_geom_bond_publ_flag
Ga1 C30 1.9960(19) . ?
Ga1 N1 2.0238(15) . ?
Ga1 N2 2.0286(15) . ?
Ga1 Zn1 2.4836(2) . ?
N1 C1 1.332(2) . ?
N1 C6 1.439(2) . ?
N2 C3 1.321(2) . ?
N2 C18 1.444(2) . ?
C1 C2 1.400(3) . ?
C1 C4 1.511(2) . ?
C2 C3 1.412(3) . ?
C3 C5 1.513(3) . ?
C6 C11 1.407(3) . ?
C6 C7 1.408(3) . ?
C7 C8 1.399(3) . ?
C7 C12 1.523(3) . ?
C8 C9 1.388(3) . ?
C9 C10 1.384(3) . ?
C10 C11 1.400(3) . ?
C11 C15 1.523(3) . ?
C12 C13 1.524(3) . ?
C12 C14 1.532(3) . ?
C15 C16 1.529(3) . ?
C15 C17 1.532(3) . ?
C18 C23 1.405(3) . ?
C18 C19 1.407(3) . ?
C19 C20 1.394(3) . ?
C19 C24 1.515(3) . ?
C20 C21 1.381(3) . ?
C21 C22 1.381(3) . ?
C22 C23 1.399(3) . ?
C23 C27 1.519(3) . ?
C24 C26 1.528(3) . ?
C24 C25 1.529(3) . ?
C27 C28 1.528(3) . ?
C27 C29 1.538(3) . ?
C30 C31 1.533(3) . ?
C1_2 C2_2 1.515(6) . ?
C2_2 C3_2 1.524(5) . ?
C3_2 C3_2 1.502(7) 7 ?
C1_1 C2_1 1.568(8) . ?
C2_1 C3_1 1.528(8) . ?
C3_1 C3_1 1.430(14) 5_665 ?
C1_3 C2_3 1.680(11) . ?
C2_3 C3_3 1.540(10) . ?
C3_3 C4_3 1.519(13) . ?
C4_3 C5_3 1.470(12) . ?
C5_3 C6_3 1.504(11) . ?
